data_7227775
loop_
_publ_author_name
'Mao, Zhong-Yuan'
'Liao, Xiao-Yun'
'Wang, Heng-Shan'
'Wang, Chun-Gu'
'Huang, Ke-Bin'
'Pan, Ying-Ming'

_publ_section_title
;
 Acid-catalyzed tandem reaction for the synthesis of pyridine derivatives
 via C&#xE001;C/C(sp3)--N bond cleavage of enones and primary amines
;
_journal_issue 22
_journal_name_full 'RSC Adv.'
_journal_page_first 13123
_journal_paper_doi 10.1039/C7RA00780A
_journal_volume 7
_journal_year 2017
_chemical_absolute_configuration ad
_chemical_formula_moiety 'C23 H15 Cl F N'
_chemical_formula_sum 'C23 H15 Cl F N'
_chemical_formula_weight 359.81
_chemical_name_systematic
;
 ? 
;
_space_group_crystal_system tetragonal
_space_group_IT_number 96
_space_group_name_Hall 'P 4nw 2abw'
_space_group_name_H-M_alt 'P 43 21 2'
_symmetry_space_group_name_Hall 'P 4nw 2abw'
_symmetry_space_group_name_H-M 'P 43 21 2'
_atom_sites_solution_hydrogens geom
_atom_sites_solution_primary direct
_atom_sites_solution_secondary difmap
_audit_creation_date 2016-07-25
_audit_creation_method
;
Olex2 1.2
(compiled 2016.02.19 svn.r3266 for OlexSys, GUI svn.r5155)
;
_audit_update_record
;
2016-08-07 deposited with the CCDC.
2017-02-20 downloaded from the CCDC.
;
_cell_angle_alpha 90.00
_cell_angle_beta 90.00
_cell_angle_gamma 90.00
_cell_formula_units_Z 4
_cell_length_a 12.115(12)
_cell_length_b 12.115(12)
_cell_length_c 12.641(12)
_cell_measurement_reflns_used 4063
_cell_measurement_temperature 296(2)
_cell_measurement_theta_max 25.79
_cell_measurement_theta_min 2.33
_cell_volume 1855(3)
_computing_cell_refinement 'SAINT v8.27A (Bruker, 2012)'
_computing_data_reduction 'SAINT v8.27A (Bruker, 2012)'
_computing_molecular_graphics 'Olex2 (Dolomanov et al., 2009)'
_computing_publication_material 'Olex2 (Dolomanov et al., 2009)'
_computing_structure_refinement 'XL (Sheldrick, 2008)'
_computing_structure_solution 'XS (Sheldrick, 2008)'
_diffrn_ambient_temperature 296.15
_diffrn_measured_fraction_theta_full 0.999
_diffrn_measured_fraction_theta_max 0.999
_diffrn_measurement_device_type 'Bruker APEX-II CCD'
_diffrn_measurement_method '\f and \w scans'
_diffrn_radiation_monochromator graphite
_diffrn_radiation_type MoK\a
_diffrn_radiation_wavelength 0.71073
_diffrn_reflns_av_R_equivalents 0.0353
_diffrn_reflns_av_unetI/netI 0.0268
_diffrn_reflns_limit_h_max 13
_diffrn_reflns_limit_h_min -14
_diffrn_reflns_limit_k_max 13
_diffrn_reflns_limit_k_min -14
_diffrn_reflns_limit_l_max 15
_diffrn_reflns_limit_l_min -15
_diffrn_reflns_number 7488
_diffrn_reflns_theta_full 25.34
_diffrn_reflns_theta_max 25.34
_diffrn_reflns_theta_min 2.33
_diffrn_source 'fine-focus sealed tube'
_diffrn_standards_number 0
_exptl_absorpt_coefficient_mu 0.221
_exptl_absorpt_correction_T_max 0.9940
_exptl_absorpt_correction_T_min 0.9715
_exptl_absorpt_correction_type none
_exptl_crystal_colour colourless
_exptl_crystal_colour_primary colourless
_exptl_crystal_density_diffrn 1.288
_exptl_crystal_density_method 'not measured'
_exptl_crystal_description block
_exptl_crystal_F_000 744
_exptl_crystal_size_max 0.34
_exptl_crystal_size_mid 0.18
_exptl_crystal_size_min 0.07
_refine_diff_density_max 0.086
_refine_diff_density_min -0.171
_refine_diff_density_rms 0.029
_refine_ls_abs_structure_details 'Flack H D (1983), Acta Cryst. A39, 876-881'
_refine_ls_abs_structure_Flack 0.24(13)
_refine_ls_extinction_method none
_refine_ls_goodness_of_fit_ref 1.080
_refine_ls_hydrogen_treatment constr
_refine_ls_matrix_type full
_refine_ls_number_parameters 129
_refine_ls_number_reflns 1699
_refine_ls_number_restraints 8
_refine_ls_restrained_S_all 1.082
_refine_ls_R_factor_all 0.0398
_refine_ls_R_factor_gt 0.0343
_refine_ls_shift/su_max 0.000
_refine_ls_shift/su_mean 0.000
_refine_ls_structure_factor_coef Fsqd
_refine_ls_weighting_details 'calc w=1/[\s^2^(Fo^2^)+(0.0428P)^2^+0.1863P] where P=(Fo^2^+2Fc^2^)/3'
_refine_ls_weighting_scheme calc
_refine_ls_wR_factor_gt 0.0856
_refine_ls_wR_factor_ref 0.0902
_reflns_number_gt 1531
_reflns_number_total 1699
_reflns_threshold_expression >2sigma(I)
_cod_data_source_file c7ra00780a2.cif
_cod_data_source_block aaaaa
_cod_database_code 7227775
_olex2_refinement_description
;
1. Fixed Uiso
 At 1.2 times of:
  All C(H) groups
2. Rigid bond restraints
 F1, C10, C11, C12, C13
 with sigma for 1-2 distances of 0.0002 and sigma for 1-3 distances of 0.0001
3. Others
 Fixed Sof: Cl1(0.5) F1(0.5)
4.a Aromatic/amide H refined with riding coordinates:
 C1(H1), C2(H2), C3(H3), C4(H4), C5(H5), C8(H8), C12(H12), C13(H13)
;
_olex2_submission_special_instructions 'No special instructions were received'

loop_
_space_group_symop_id
_space_group_symop_operation_xyz
1 'x, y, z'
2 '-y+1/2, x+1/2, z+3/4'
3 '-x, -y, z+1/2'
4 'y+1/2, -x+1/2, z+1/4'
5 'x+1/2, -y+1/2, -z+1/4'
6 'y, x, -z'
7 '-x+1/2, y+1/2, -z+3/4'
8 '-y, -x, -z+1/2'

loop_
_atom_site_label
_atom_site_type_symbol
_atom_site_fract_x
_atom_site_fract_y
_atom_site_fract_z
_atom_site_U_iso_or_equiv
_atom_site_adp_type
_atom_site_occupancy
_atom_site_calc_flag
_atom_site_disorder_assembly
_atom_site_disorder_group
_atom_site_site_symmetry_order
_atom_site_refinement_flags_posn
_atom_site_refinement_flags_adp
_atom_site_refinement_flags_occupancy
Cl1 Cl -0.7913(2) -0.56539(19) -0.1372(2) 0.0805(4) Uani 0.50 d A 2 1 . . .
F1 F -0.7807(7) -0.5657(8) -0.1267(7) 0.154(3) Uani 0.50 d A 1 1 . U .
N1 N -0.42265(10) -0.42265(10) 0.0000 0.0432(4) Uani 1 d . . 2 S T P
C1 C -0.27479(14) -0.42247(15) -0.18146(12) 0.0535(4) Uani 1 d . . 1 . . .
H1 H -0.3137 -0.3568 -0.1737 0.064 Uiso 1 calc . . 1 R . .
C2 C -0.17935(15) -0.42508(18) -0.24413(14) 0.0669(5) Uani 1 d . . 1 . . .
H2 H -0.1553 -0.3615 -0.2784 0.080 Uiso 1 calc . . 1 R . .
C3 C -0.12051(16) -0.5236(2) -0.25488(16) 0.0754(6) Uani 1 d . . 1 . . .
H3 H -0.0566 -0.5255 -0.2956 0.090 Uiso 1 calc . . 1 R . .
C4 C -0.15727(19) -0.6178(2) -0.20519(18) 0.0793(6) Uani 1 d . . 1 . . .
H4 H -0.1180 -0.6833 -0.2126 0.095 Uiso 1 calc . . 1 R . .
C5 C -0.25279(16) -0.61570(16) -0.14389(15) 0.0653(5) Uani 1 d . . 1 . . .
H5 H -0.2774 -0.6801 -0.1116 0.078 Uiso 1 calc . . 1 R . .
C6 C -0.31185(12) -0.51801(13) -0.13050(12) 0.0463(4) Uani 1 d . . 1 . . .
C7 C -0.41312(12) -0.51390(12) -0.06203(11) 0.0435(4) Uani 1 d . . 1 . . .
C8 C -0.49245(13) -0.59800(13) -0.06279(12) 0.0500(4) Uani 1 d . . 1 . . .
H8 H -0.4823 -0.6604 -0.1046 0.060 Uiso 1 calc . . 1 R . .
C9 C -0.58741(12) -0.58741(12) 0.0000 0.0503(5) Uani 1 d . . 2 S T P
C10 C -0.67554(14) -0.67554(14) 0.0000 0.0601(5) Uani 1 d A . 2 S TU P
C11 C -0.77038(18) -0.6681(2) -0.06104(19) 0.0826(6) Uani 1 d . . 1 . U .
C12 C -0.8520(2) -0.7501(3) -0.0620(3) 0.1286(12) Uani 1 d A . 1 . U .
H12 H -0.9137 -0.7424 -0.1050 0.154 Uiso 1 calc . . 1 R . .
C13 C -0.8405(2) -0.8405(2) 0.0000 0.1510(19) Uani 1 d . . 2 S TU P
H13 H -0.8948 -0.8948 0.0000 0.181 Uiso 1 calc A . 2 RS T P

loop_
_atom_site_aniso_label
_atom_site_aniso_U_11
_atom_site_aniso_U_22
_atom_site_aniso_U_33
_atom_site_aniso_U_23
_atom_site_aniso_U_13
_atom_site_aniso_U_12
Cl1 0.0745(10) 0.0766(8) 0.0903(10) 0.0050(7) -0.0154(8) 0.0042(7)
F1 0.121(5) 0.166(5) 0.175(6) 0.041(4) -0.052(4) 0.006(3)
N1 0.0418(5) 0.0418(5) 0.0460(8) -0.0062(6) 0.0062(6) -0.0041(7)
C1 0.0486(8) 0.0578(9) 0.0541(8) -0.0119(8) 0.0058(7) -0.0073(8)
C2 0.0573(10) 0.0914(14) 0.0522(8) -0.0114(10) 0.0097(8) -0.0216(10)
C3 0.0495(10) 0.1162(18) 0.0605(10) -0.0330(12) 0.0156(9) -0.0060(11)
C4 0.0686(12) 0.0850(16) 0.0844(13) -0.0305(12) 0.0193(11) 0.0157(11)
C5 0.0648(11) 0.0600(11) 0.0711(10) -0.0151(9) 0.0133(9) 0.0063(9)
C6 0.0416(8) 0.0515(8) 0.0456(8) -0.0147(7) 0.0036(7) -0.0043(6)
C7 0.0439(8) 0.0421(8) 0.0443(7) -0.0062(6) 0.0042(7) -0.0008(6)
C8 0.0512(9) 0.0448(9) 0.0540(8) -0.0116(7) 0.0038(7) -0.0056(7)
C9 0.0484(7) 0.0484(7) 0.0542(11) -0.0049(7) 0.0049(7) -0.0108(10)
C10 0.0561(8) 0.0561(8) 0.0680(14) -0.0152(8) 0.0152(8) -0.0147(10)
C11 0.0550(10) 0.0966(13) 0.0962(14) -0.0299(11) 0.0058(9) -0.0138(9)
C12 0.0659(13) 0.150(3) 0.170(3) -0.077(2) 0.0220(15) -0.0467(16)
C13 0.114(2) 0.114(2) 0.224(6) -0.071(2) 0.071(2) -0.077(3)

loop_
_atom_type_symbol
_atom_type_description
_atom_type_scat_dispersion_real
_atom_type_scat_dispersion_imag
_atom_type_scat_source
C C 0.0030 0.0020 'International Tables Vol C Tables 4.2.6.8 and 6.1.1.4'
H H 0.0000 0.0000 'International Tables Vol C Tables 4.2.6.8 and 6.1.1.4'
Cl Cl 0.1484 0.1585 'International Tables Vol C Tables 4.2.6.8 and 6.1.1.4'
F F 0.0170 0.0100 'International Tables Vol C Tables 4.2.6.8 and 6.1.1.4'
N N 0.0060 0.0030 'International Tables Vol C Tables 4.2.6.8 and 6.1.1.4'

loop_
_geom_angle_atom_site_label_1
_geom_angle_atom_site_label_2
_geom_angle_atom_site_label_3
_geom_angle
_geom_angle_site_symmetry_1
_geom_angle_site_symmetry_3
C7 N1 C7 118.06(18) 6 .
C2 C1 H1 119.8 . .
C6 C1 H1 119.8 . .
C6 C1 C2 120.42(17) . .
C1 C2 H2 120.2 . .
C3 C2 C1 119.68(19) . .
C3 C2 H2 120.2 . .
C2 C3 H3 120.0 . .
C4 C3 C2 119.94(17) . .
C4 C3 H3 120.0 . .
C3 C4 H4 119.8 . .
C3 C4 C5 120.47(19) . .
C5 C4 H4 119.8 . .
C4 C5 H5 119.7 . .
C4 C5 C6 120.66(19) . .
C6 C5 H5 119.7 . .
C1 C6 C7 120.01(14) . .
C5 C6 C1 118.82(15) . .
C5 C6 C7 121.17(15) . .
N1 C7 C6 115.37(14) . .
N1 C7 C8 122.47(14) . .
C8 C7 C6 122.16(13) . .
C7 C8 H8 120.3 . .
C7 C8 C9 119.47(15) . .
C9 C8 H8 120.3 . .
C8 C9 C8 118.0(2) . 6
C8 C9 C10 120.99(10) . .
C8 C9 C10 120.99(10) 6 .
C11 C10 C9 122.67(13) . .
C11 C10 C9 122.67(13) 6 .
C11 C10 C11 114.7(3) . 6
F1 C11 Cl1 5.9(4) . .
C10 C11 Cl1 121.24(19) . .
C10 C11 F1 115.6(4) . .
C10 C11 C12 122.9(3) . .
C12 C11 Cl1 115.9(3) . .
C12 C11 F1 121.6(4) . .
C11 C12 H12 120.1 . .
C13 C12 C11 119.8(4) . .
C13 C12 H12 120.1 . .
C12 C13 C12 120.0(4) . 6
C12 C13 H13 120.0 6 .
C12 C13 H13 120.0 . .

loop_
_geom_bond_atom_site_label_1
_geom_bond_atom_site_label_2
_geom_bond_distance
_geom_bond_site_symmetry_2
Cl1 C11 1.594(4) .
F1 C11 1.497(9) .
N1 C7 1.3602(19) 6
N1 C7 1.3602(19) .
C1 H1 0.9300 .
C1 C2 1.402(3) .
C1 C6 1.399(3) .
C2 H2 0.9300 .
C2 C3 1.397(3) .
C3 H3 0.9300 .
C3 C4 1.377(3) .
C4 H4 0.9300 .
C4 C5 1.393(3) .
C5 H5 0.9300 .
C5 C6 1.393(3) .
C6 C7 1.502(2) .
C7 C8 1.401(3) .
C8 H8 0.9300 .
C8 C9 1.404(2) .
C9 C8 1.404(2) 6
C9 C10 1.510(3) .
C10 C11 1.387(3) 6
C10 C11 1.387(3) .
C11 C12 1.402(4) .
C12 H12 0.9300 .
C12 C13 1.354(4) .
C13 C12 1.354(4) 6
C13 H13 0.9300 .

loop_
_geom_torsion_atom_site_label_1
_geom_torsion_atom_site_label_2
_geom_torsion_atom_site_label_3
_geom_torsion_atom_site_label_4
_geom_torsion
_geom_torsion_site_symmetry_1
_geom_torsion_site_symmetry_4
Cl1 C11 C12 C13 179.7(2) . .
F1 C11 C12 C13 -178.8(5) . .
N1 C7 C8 C9 1.9(2) . .
C1 C2 C3 C4 0.9(3) . .
C1 C6 C7 N1 -40.61(19) . .
C1 C6 C7 C8 138.94(17) . .
C2 C1 C6 C5 -0.5(2) . .
C2 C1 C6 C7 178.95(14) . .
C2 C3 C4 C5 -0.2(3) . .
C3 C4 C5 C6 -0.9(3) . .
C4 C5 C6 C1 1.3(3) . .
C4 C5 C6 C7 -178.20(16) . .
C5 C6 C7 N1 138.86(15) . .
C5 C6 C7 C8 -41.6(2) . .
C6 C1 C2 C3 -0.6(2) . .
C6 C7 C8 C9 -177.58(12) . .
C7 N1 C7 C6 178.57(14) 6 .
C7 N1 C7 C8 -0.98(11) 6 .
C7 C8 C9 C8 -0.92(10) . 6
C7 C8 C9 C10 179.08(10) . .
C8 C9 C10 C11 82.65(15) 6 .
C8 C9 C10 C11 -97.35(15) . .
C8 C9 C10 C11 82.65(15) . 6
C8 C9 C10 C11 -97.35(15) 6 6
C9 C10 C11 Cl1 1.0(2) . .
C9 C10 C11 F1 -0.7(4) . .
C9 C10 C11 C12 179.44(18) . .
C10 C11 C12 C13 1.1(4) . .
C11 C10 C11 Cl1 -179.0(2) 6 .
C11 C10 C11 F1 179.3(4) 6 .
C11 C10 C11 C12 -0.56(18) 6 .
C11 C12 C13 C12 -0.53(17) . 6
